data_4349322
loop_
_publ_author_name
'Cook, Andrew W.'
'Nguyen, Thuy-Ai D'
'Buratto, William R.'
'Wu, Guang'
'Hayton, Trevor W.'

_publ_section_title
;
 Synthesis, Characterization, and Reactivity of the Group 11 Hydrido
 Clusters [Ag<sub>6</sub>H<sub>4</sub>(dppm)<sub>4</sub>(OAc)<sub>2</sub>]
 and [Cu<sub>3</sub>H(dppm)<sub>3</sub>(OAc)<sub>2</sub>].
;
_journal_issue 23
_journal_name_full 'Inorganic chemistry'
_journal_page_first 12435
_journal_page_last 12440
_journal_paper_doi 10.1021/acs.inorgchem.6b02385
_journal_volume 55
_journal_year 2016
_chemical_formula_sum 'C119 H113 Ag6 O4 P8'
_chemical_formula_weight 2502.07
_space_group_crystal_system triclinic
_space_group_IT_number 2
_space_group_name_Hall '-P 1'
_space_group_name_H-M_alt 'P -1'
_atom_sites_solution_hydrogens geom
_audit_creation_method SHELXL-2014/7
_cell_angle_alpha 86.263(4)
_cell_angle_beta 80.463(5)
_cell_angle_gamma 79.321(5)
_cell_formula_units_Z 2
_cell_length_a 15.918(3)
_cell_length_b 17.571(3)
_cell_length_c 19.574(3)
_cell_measurement_reflns_used 1332
_cell_measurement_temperature 103(2)
_cell_measurement_theta_max 23
_cell_measurement_theta_min 14
_cell_volume 5302.2(16)
_computing_structure_refinement 'SHELXL-2014/7 (Sheldrick, 2014)'
_diffrn_ambient_temperature 103(2)
_diffrn_measured_fraction_theta_full 0.998
_diffrn_measured_fraction_theta_max 0.994
_diffrn_measurement_device_type 'Bruker APEX2'
_diffrn_radiation_type MoK\a
_diffrn_radiation_wavelength 0.71073
_diffrn_reflns_av_R_equivalents 0.0543
_diffrn_reflns_av_unetI/netI 0.0723
_diffrn_reflns_Laue_measured_fraction_full 0.998
_diffrn_reflns_Laue_measured_fraction_max 0.994
_diffrn_reflns_limit_h_max 21
_diffrn_reflns_limit_h_min -19
_diffrn_reflns_limit_k_max 23
_diffrn_reflns_limit_k_min -23
_diffrn_reflns_limit_l_max 26
_diffrn_reflns_limit_l_min -24
_diffrn_reflns_number 81021
_diffrn_reflns_point_group_measured_fraction_full 0.998
_diffrn_reflns_point_group_measured_fraction_max 0.994
_diffrn_reflns_theta_full 25.242
_diffrn_reflns_theta_max 28.314
_diffrn_reflns_theta_min 1.056
_exptl_absorpt_coefficient_mu 1.260
_exptl_absorpt_correction_T_max 0.7457
_exptl_absorpt_correction_T_min 0.6798
_exptl_absorpt_correction_type multi-scan
_exptl_absorpt_process_details sadabs
_exptl_crystal_colour colorless
_exptl_crystal_density_diffrn 1.567
_exptl_crystal_description block
_exptl_crystal_F_000 2522
_exptl_crystal_size_max 0.15
_exptl_crystal_size_mid 0.1
_exptl_crystal_size_min 0.1
_refine_diff_density_max 2.879
_refine_diff_density_min -1.786
_refine_diff_density_rms 0.198
_refine_ls_extinction_method none
_refine_ls_goodness_of_fit_ref 1.099
_refine_ls_hydrogen_treatment constr
_refine_ls_matrix_type full
_refine_ls_number_parameters 1227
_refine_ls_number_reflns 26245
_refine_ls_number_restraints 30
_refine_ls_restrained_S_all 1.110
_refine_ls_R_factor_all 0.1173
_refine_ls_R_factor_gt 0.0745
_refine_ls_shift/su_max 0.035
_refine_ls_shift/su_mean 0.000
_refine_ls_structure_factor_coef Fsqd
_refine_ls_weighting_details 'w=1/[\s^2^(Fo^2^)+106.9886P] where P=(Fo^2^+2Fc^2^)/3'
_refine_ls_weighting_scheme calc
_refine_ls_wR_factor_gt 0.1523
_refine_ls_wR_factor_ref 0.1705
_reflns_Friedel_coverage 0.000
_reflns_number_gt 17801
_reflns_number_total 26245
_reflns_threshold_expression 'I > 2\s(I)'
_cod_data_source_file ic6b02385_si_001.cif
_cod_data_source_block AWC_Complex1
_cod_depositor_comments
;
The following automatic conversions were performed:

data item '_exptl_absorpt_correction_type' value 'Multi-scan' was
changed to 'multi-scan' in accordance with the
/home/saulius/struct/COD-crude-data/automatic-downloads/DataCite-retrospective/ACS/depositions/lib/dictionaries/cif_core.dic
dictionary named 'cif_core.dic' version 2.4.2 last updated on
2011-04-26.

Automatic conversion script
Id: cif_fix_values 6909 2019-04-08 15:41:33Z antanas 
;
_cod_original_cell_volume 5302.0(16)
_cod_database_code 4349322
_shelx_shelxl_version_number 2014/7
_shelx_space_group_comment
;
The symmetry employed for this shelxl refinement is uniquely defined
by the following loop, which should always be used as a source of
symmetry information in preference to the above space-group names.
They are only intended as comments.
;

loop_
_space_group_symop_operation_xyz
'x, y, z'
'-x, -y, -z'

loop_
_atom_site_label
_atom_site_type_symbol
_atom_site_fract_x
_atom_site_fract_y
_atom_site_fract_z
_atom_site_U_iso_or_equiv
_atom_site_adp_type
_atom_site_occupancy
_atom_site_site_symmetry_order
_atom_site_calc_flag
_atom_site_refinement_flags_posn
_atom_site_refinement_flags_adp
_atom_site_refinement_flags_occupancy
Ag1 Ag 0.80450(4) 0.26230(4) 0.14842(3) 0.01704(13) Uani 1 1 d . . .
Ag2 Ag 0.94554(4) 0.26071(4) 0.23744(3) 0.01645(13) Uani 1 1 d . . .
Ag3 Ag 0.81221(4) 0.26451(3) 0.37060(3) 0.01523(12) Uani 1 1 d . . .
Ag4 Ag 0.66690(4) 0.27183(4) 0.28193(3) 0.01722(13) Uani 1 1 d . . .
Ag5 Ag 0.82442(4) 0.15566(4) 0.26454(3) 0.01916(13) Uani 1 1 d . . .
Ag6 Ag 0.78851(4) 0.37342(3) 0.25520(3) 0.01627(12) Uani 1 1 d . . .
C1 C 0.8618(6) 0.0930(6) 0.4828(5) 0.060(4) Uani 1 1 d D . .
C2A C 0.8558(11) 0.1087(9) 0.5524(7) 0.044(4) Uiso 0.457(12) 1 d D . P
C3A C 0.8110(12) 0.0673(11) 0.6009(6) 0.040(4) Uiso 0.457(12) 1 d D . P
C4A C 0.7731(17) 0.0115(13) 0.5818(8) 0.044(4) Uiso 0.457(12) 1 d D . P
C5A C 0.781(2) -0.0042(14) 0.5143(9) 0.062(5) Uiso 0.457(12) 1 d D . P
C6A C 0.8208(14) 0.0408(11) 0.4655(7) 0.040(4) Uiso 0.457(12) 1 d D . P
C2B C 0.8365(10) 0.0768(8) 0.5495(6) 0.044(4) Uiso 0.543(12) 1 d D . P
C3B C 0.7870(12) 0.0229(10) 0.5714(6) 0.040(4) Uiso 0.543(12) 1 d D . P
C4B C 0.7609(13) -0.0175(11) 0.5248(8) 0.044(4) Uiso 0.543(12) 1 d D . P
C5B C 0.7851(14) -0.0028(12) 0.4566(7) 0.062(5) Uiso 0.543(12) 1 d D . P
C6B C 0.8374(12) 0.0488(10) 0.4349(6) 0.040(4) Uiso 0.543(12) 1 d D . P
C7 C 0.9728(6) 0.2083(7) 0.4934(5) 0.038(3) Uani 1 1 d . . .
C8 C 1.0263(8) 0.1575(10) 0.5341(6) 0.075(5) Uani 1 1 d . . .
H8 H 1.0317 0.1030 0.5315 0.089 Uiso 1 1 calc R U .
C9 C 1.0709(10) 0.1880(15) 0.5778(8) 0.109(9) Uani 1 1 d . . .
H9 H 1.1074 0.1537 0.6044 0.131 Uiso 1 1 calc R U .
C10 C 1.0638(9) 0.2643(16) 0.5834(9) 0.119(10) Uani 1 1 d . . .
H10 H 1.0944 0.2837 0.6143 0.143 Uiso 1 1 calc R U .
C11 C 1.0115(7) 0.3155(10) 0.5439(7) 0.069(5) Uani 1 1 d . . .
H11 H 1.0067 0.3698 0.5479 0.083 Uiso 1 1 calc R U .
C12 C 0.9660(6) 0.2874(7) 0.4985(6) 0.042(3) Uani 1 1 d . . .
H12 H 0.9309 0.3224 0.4713 0.051 Uiso 1 1 calc R U .
C13 C 1.0047(5) 0.1152(4) 0.3736(4) 0.0181(16) Uani 1 1 d . . .
H13A H 0.9820 0.0739 0.3543 0.022 Uiso 1 1 calc R U .
H13B H 1.0502 0.0899 0.4007 0.022 Uiso 1 1 calc R U .
C14 C 1.1376(5) 0.0968(5) 0.2576(5) 0.0227(18) Uani 1 1 d . . .
C15 C 1.1151(7) 0.0281(8) 0.2423(8) 0.065(4) Uani 1 1 d . . .
H15 H 1.0564 0.0216 0.2529 0.078 Uiso 1 1 calc R U .
C16 C 1.1763(7) -0.0309(8) 0.2122(9) 0.072(5) Uani 1 1 d . . .
H16 H 1.1604 -0.0786 0.2040 0.086 Uiso 1 1 calc R U .
C17 C 1.2620(6) -0.0203(6) 0.1936(6) 0.035(2) Uani 1 1 d . . .
H17 H 1.3043 -0.0602 0.1713 0.041 Uiso 1 1 calc R U .
C18 C 1.2841(6) 0.0464(6) 0.2073(6) 0.037(2) Uani 1 1 d . . .
H18 H 1.3426 0.0533 0.1954 0.045 Uiso 1 1 calc R U .
C19 C 1.2219(6) 0.1063(6) 0.2390(6) 0.037(2) Uani 1 1 d . . .
H19 H 1.2384 0.1537 0.2476 0.044 Uiso 1 1 calc R U .
C20 C 1.1229(5) 0.2265(5) 0.3380(4) 0.0173(16) Uani 1 1 d . . .
C21 C 1.1689(6) 0.1961(6) 0.3916(6) 0.036(2) Uani 1 1 d . . .
H21 H 1.1625 0.1466 0.4121 0.043 Uiso 1 1 calc R U .
C22 C 1.2247(6) 0.2387(6) 0.4157(7) 0.049(3) Uani 1 1 d . . .
H22 H 1.2501 0.2214 0.4558 0.058 Uiso 1 1 calc R U .
C23 C 1.2414(6) 0.3044(6) 0.3806(5) 0.033(2) Uani 1 1 d . . .
H23 H 1.2874 0.3270 0.3909 0.039 Uiso 1 1 calc R U .
C24 C 1.1929(8) 0.3411(8) 0.3289(5) 0.052(4) Uani 1 1 d . . .
H24 H 1.1994 0.3909 0.3092 0.062 Uiso 1 1 calc R U .
C25 C 1.1347(8) 0.2985(6) 0.3091(5) 0.039(3) Uani 1 1 d . . .
H25 H 1.1019 0.3203 0.2740 0.047 Uiso 1 1 calc R U .
C26 C 1.0410(5) 0.4387(5) 0.1940(4) 0.0194(17) Uani 1 1 d . . .
C27 C 1.1206(6) 0.4629(5) 0.1723(5) 0.0249(19) Uani 1 1 d . . .
H27 H 1.1590 0.4408 0.1333 0.030 Uiso 1 1 calc R U .
C28 C 1.1426(6) 0.5197(6) 0.2086(5) 0.033(2) Uani 1 1 d . . .
H28 H 1.1969 0.5357 0.1947 0.039 Uiso 1 1 calc R U .
C29 C 1.0872(7) 0.5531(6) 0.2643(5) 0.037(2) Uani 1 1 d . . .
H29 H 1.1028 0.5927 0.2879 0.045 Uiso 1 1 calc R U .
C30 C 1.0090(7) 0.5291(6) 0.2863(5) 0.036(2) Uani 1 1 d . . .
H30 H 0.9711 0.5520 0.3252 0.043 Uiso 1 1 calc R U .
C31 C 0.9855(6) 0.4718(5) 0.2517(5) 0.029(2) Uani 1 1 d . . .
H31 H 0.9319 0.4550 0.2672 0.034 Uiso 1 1 calc R U .
C32 C 1.0953(5) 0.3185(5) 0.0899(4) 0.0199(17) Uani 1 1 d . . .
C33 C 1.1306(5) 0.2419(6) 0.1008(4) 0.0238(19) Uani 1 1 d . . .
H33 H 1.1078 0.2143 0.1408 0.029 Uiso 1 1 calc R U .
C34 C 1.2000(5) 0.2038(6) 0.0536(5) 0.031(2) Uani 1 1 d . . .
H34 H 1.2261 0.1518 0.0630 0.037 Uiso 1 1 calc R U .
C35 C 1.2291(6) 0.2428(7) -0.0064(5) 0.035(2) Uani 1 1 d . . .
H35 H 1.2731 0.2167 -0.0401 0.042 Uiso 1 1 calc R U .
C36 C 1.1949(6) 0.3196(6) -0.0177(5) 0.031(2) Uani 1 1 d . . .
H36 H 1.2173 0.3464 -0.0584 0.038 Uiso 1 1 calc R U .
C37 C 1.1280(5) 0.3588(6) 0.0294(5) 0.0267(19) Uani 1 1 d . . .
H37 H 1.1048 0.4118 0.0210 0.032 Uiso 1 1 calc R U .
C38 C 0.9251(5) 0.4186(5) 0.1024(4) 0.0179(16) Uani 1 1 d . . .
H38A H 0.9560 0.4493 0.0657 0.021 Uiso 1 1 calc R U .
H38B H 0.8830 0.4553 0.1330 0.021 Uiso 1 1 calc R U .
C39 C 0.9428(5) 0.3248(5) -0.0156(4) 0.0198(17) Uani 1 1 d . . .
C40 C 0.9759(7) 0.2477(6) -0.0234(5) 0.033(2) Uani 1 1 d . . .
H40 H 0.9609 0.2111 0.0123 0.040 Uiso 1 1 calc R U .
C41 C 1.0316(7) 0.2226(6) -0.0839(6) 0.043(3) Uani 1 1 d . . .
H41 H 1.0516 0.1687 -0.0903 0.051 Uiso 1 1 calc R U .
C42 C 1.0573(6) 0.2754(7) -0.1337(5) 0.036(2) Uani 1 1 d . . .
H42 H 1.0962 0.2578 -0.1741 0.043 Uiso 1 1 calc R U .
C43 C 1.0275(6) 0.3551(6) -0.1263(5) 0.032(2) Uani 1 1 d . . .
H43 H 1.0467 0.3917 -0.1604 0.038 Uiso 1 1 calc R U .
C44 C 0.9685(5) 0.3789(5) -0.0671(4) 0.0241(18) Uani 1 1 d . . .
H44 H 0.9456 0.4324 -0.0617 0.029 Uiso 1 1 calc R U .
C45 C 0.7839(5) 0.4255(5) 0.0250(4) 0.0243(18) Uani 1 1 d . . .
C46 C 0.7375(6) 0.4900(6) 0.0605(6) 0.037(2) Uani 1 1 d . . .
H46 H 0.7512 0.5016 0.1037 0.045 Uiso 1 1 calc R U .
C47 C 0.6708(7) 0.5374(7) 0.0322(7) 0.051(3) Uani 1 1 d . . .
H47 H 0.6396 0.5816 0.0564 0.061 Uiso 1 1 calc R U .
C48 C 0.6485(6) 0.5221(7) -0.0306(6) 0.045(3) Uani 1 1 d . . .
H48 H 0.6031 0.5555 -0.0493 0.054 Uiso 1 1 calc R U .
C49 C 0.6923(6) 0.4593(7) -0.0642(5) 0.040(3) Uani 1 1 d . . .
H49 H 0.6767 0.4478 -0.1067 0.048 Uiso 1 1 calc R U .
C50 C 0.7599(6) 0.4105(6) -0.0384(5) 0.031(2) Uani 1 1 d . . .
H50 H 0.7902 0.3667 -0.0637 0.037 Uiso 1 1 calc R U .
C51 C 0.5424(5) 0.1169(5) 0.2970(5) 0.0241(18) Uani 1 1 d . . .
C52 C 0.5986(6) 0.0677(6) 0.3345(5) 0.031(2) Uani 1 1 d . . .
H52 H 0.6589 0.0687 0.3247 0.038 Uiso 1 1 calc R U .
C53 C 0.5675(8) 0.0172(7) 0.3861(6) 0.046(3) Uani 1 1 d . . .
H53 H 0.6067 -0.0163 0.4112 0.055 Uiso 1 1 calc R U .
C54 C 0.4806(9) 0.0155(9) 0.4010(7) 0.065(4) Uani 1 1 d . . .
H54 H 0.4589 -0.0195 0.4355 0.078 Uiso 1 1 calc R U .
C55 C 0.4258(9) 0.0659(13) 0.3645(11) 0.118(9) Uani 1 1 d . . .
H55 H 0.3654 0.0664 0.3761 0.142 Uiso 1 1 calc R U .
C56 C 0.4541(7) 0.1156(9) 0.3119(9) 0.078(5) Uani 1 1 d . . .
H56 H 0.4144 0.1481 0.2866 0.094 Uiso 1 1 calc R U .
C57 C 0.4935(5) 0.2291(5) 0.1906(5) 0.0239(18) Uani 1 1 d . . .
C58 C 0.4579(6) 0.1884(6) 0.1478(6) 0.040(3) Uani 1 1 d . . .
H58 H 0.4835 0.1364 0.1374 0.048 Uiso 1 1 calc R U .
C59 C 0.3840(6) 0.2239(7) 0.1197(6) 0.043(3) Uani 1 1 d . . .
H59 H 0.3613 0.1967 0.0888 0.052 Uiso 1 1 calc R U .
C60 C 0.3449(6) 0.2974(6) 0.1369(5) 0.034(2) Uani 1 1 d . . .
H60 H 0.2927 0.3192 0.1200 0.041 Uiso 1 1 calc R U .
C61 C 0.3803(6) 0.3436(8) 0.1800(5) 0.044(3) Uani 1 1 d . . .
H61 H 0.3561 0.3961 0.1896 0.053 Uiso 1 1 calc R U .
C62 C 0.4538(7) 0.3033(6) 0.2060(5) 0.035(2) Uani 1 1 d . . .
H62 H 0.4778 0.3297 0.2367 0.043 Uiso 1 1 calc R U .
C63 C 0.6562(5) 0.1211(5) 0.1677(4) 0.0200(17) Uani 1 1 d . . .
H63A H 0.6192 0.0950 0.1444 0.024 Uiso 1 1 calc R U .
H63B H 0.6940 0.0806 0.1916 0.024 Uiso 1 1 calc R U .
C64 C 0.7888(6) 0.0944(5) 0.0496(5) 0.029(2) Uani 1 1 d . . .
C65 C 0.7928(8) 0.0151(6) 0.0675(6) 0.046(3) Uani 1 1 d . . .
H65 H 0.7602 -0.0007 0.1094 0.055 Uiso 1 1 calc R U .
C66 C 0.8451(10) -0.0406(7) 0.0234(8) 0.066(4) Uani 1 1 d . . .
H66 H 0.8473 -0.0941 0.0355 0.079 Uiso 1 1 calc R U .
C67 C 0.8924(9) -0.0191(9) -0.0361(8) 0.067(4) Uani 1 1 d . . .
H67 H 0.9280 -0.0576 -0.0651 0.081 Uiso 1 1 calc R U .
C68 C 0.8895(10) 0.0564(9) -0.0544(8) 0.074(5) Uani 1 1 d . . .
H68 H 0.9224 0.0709 -0.0967 0.089 Uiso 1 1 calc R U .
C69 C 0.8388(8) 0.1132(7) -0.0119(6) 0.049(3) Uani 1 1 d . . .
H69 H 0.8384 0.1662 -0.0253 0.058 Uiso 1 1 calc R U .
C70 C 0.6483(6) 0.2162(5) 0.0431(4) 0.0226(18) Uani 1 1 d . . .
C71 C 0.6164(6) 0.1719(6) 0.0008(5) 0.031(2) Uani 1 1 d . . .
H71 H 0.6364 0.1175 -0.0002 0.037 Uiso 1 1 calc R U .
C72 C 0.5548(6) 0.2068(6) -0.0405(6) 0.036(2) Uani 1 1 d . . .
H72 H 0.5322 0.1760 -0.0686 0.043 Uiso 1 1 calc R U .
C73 C 0.5270(6) 0.2857(6) -0.0402(5) 0.036(2) Uani 1 1 d . . .
H73 H 0.4860 0.3094 -0.0688 0.043 Uiso 1 1 calc R U .
C74 C 0.5590(6) 0.3310(6) 0.0018(5) 0.032(2) Uani 1 1 d . . .
H74 H 0.5393 0.3854 0.0023 0.038 Uiso 1 1 calc R U .
C75 C 0.6197(5) 0.2966(5) 0.0431(5) 0.0261(19) Uani 1 1 d . . .
H75 H 0.6419 0.3276 0.0714 0.031 Uiso 1 1 calc R U .
C76 C 0.7613(5) 0.4205(5) 0.4914(4) 0.0207(17) Uani 1 1 d . . .
C77 C 0.8165(6) 0.4616(6) 0.4474(5) 0.033(2) Uani 1 1 d . . .
H77 H 0.8223 0.4575 0.3986 0.039 Uiso 1 1 calc R U .
C78 C 0.8637(7) 0.5094(6) 0.4751(6) 0.040(3) Uani 1 1 d . . .
H78 H 0.9007 0.5379 0.4449 0.048 Uiso 1 1 calc R U .
C79 C 0.8564(7) 0.5147(7) 0.5456(6) 0.042(3) Uani 1 1 d . . .
H79 H 0.8886 0.5463 0.5643 0.050 Uiso 1 1 calc R U .
C80 C 0.8020(6) 0.4739(6) 0.5889(5) 0.037(2) Uani 1 1 d . . .
H80 H 0.7965 0.4780 0.6377 0.044 Uiso 1 1 calc R U .
C81 C 0.7553(6) 0.4269(6) 0.5625(5) 0.031(2) Uani 1 1 d . . .
H81 H 0.7186 0.3987 0.5934 0.037 Uiso 1 1 calc R U .
C82 C 0.6430(5) 0.3105(5) 0.5226(4) 0.0214(17) Uani 1 1 d . . .
C83 C 0.6590(6) 0.2287(5) 0.5277(5) 0.0251(19) Uani 1 1 d . . .
H83 H 0.7039 0.1997 0.4966 0.030 Uiso 1 1 calc R U .
C84 C 0.6088(7) 0.1912(7) 0.5784(5) 0.038(2) Uani 1 1 d . . .
H84 H 0.6193 0.1362 0.5820 0.045 Uiso 1 1 calc R U .
C85 C 0.5443(7) 0.2323(7) 0.6234(6) 0.044(3) Uani 1 1 d . . .
H85 H 0.5096 0.2054 0.6573 0.052 Uiso 1 1 calc R U .
C86 C 0.5285(6) 0.3127(7) 0.6205(5) 0.037(2) Uani 1 1 d . . .
H86 H 0.4845 0.3410 0.6528 0.044 Uiso 1 1 calc R U .
C87 C 0.5783(5) 0.3507(6) 0.5697(4) 0.0251(19) Uani 1 1 d . . .
H87 H 0.5678 0.4057 0.5672 0.030 Uiso 1 1 calc R U .
C88 C 0.6275(5) 0.4253(4) 0.4091(4) 0.0159(15) Uani 1 1 d . . .
H88A H 0.5851 0.4544 0.4454 0.019 Uiso 1 1 calc R U .
H88B H 0.6570 0.4631 0.3791 0.019 Uiso 1 1 calc R U .
C89 C 0.4840(5) 0.3447(5) 0.4213(4) 0.0218(17) Uani 1 1 d . . .
C90 C 0.4228(5) 0.3985(6) 0.4622(4) 0.0234(18) Uani 1 1 d . . .
H90 H 0.4235 0.4524 0.4554 0.028 Uiso 1 1 calc R U .
C91 C 0.3613(5) 0.3720(6) 0.5125(5) 0.029(2) Uani 1 1 d . . .
H91 H 0.3181 0.4082 0.5387 0.035 Uiso 1 1 calc R U .
C92 C 0.3623(5) 0.2936(6) 0.5248(5) 0.031(2) Uani 1 1 d . . .
H92 H 0.3220 0.2760 0.5609 0.037 Uiso 1 1 calc R U .
C93 C 0.4235(6) 0.2396(6) 0.4836(5) 0.030(2) Uani 1 1 d . . .
H93 H 0.4238 0.1856 0.4912 0.037 Uiso 1 1 calc R U .
C94 C 0.4829(6) 0.2661(6) 0.4322(5) 0.029(2) Uani 1 1 d . . .
H94 H 0.5234 0.2299 0.4039 0.035 Uiso 1 1 calc R U .
C95 C 0.5149(5) 0.4570(5) 0.3069(4) 0.0218(17) Uani 1 1 d . . .
C96 C 0.4264(5) 0.4734(5) 0.3058(5) 0.0256(19) Uani 1 1 d . . .
H96 H 0.3892 0.4446 0.3354 0.031 Uiso 1 1 calc R U .
C97 C 0.3912(6) 0.5331(6) 0.2607(5) 0.030(2) Uani 1 1 d . . .
H97 H 0.3305 0.5441 0.2606 0.036 Uiso 1 1 calc R U .
C98 C 0.4433(6) 0.5747(6) 0.2178(5) 0.034(2) Uani 1 1 d . . .
H98 H 0.4191 0.6142 0.1877 0.041 Uiso 1 1 calc R U .
C99 C 0.5333(6) 0.5593(6) 0.2179(6) 0.035(2) Uani 1 1 d . . .
H99 H 0.5699 0.5885 0.1880 0.042 Uiso 1 1 calc R U .
C100 C 0.5687(6) 0.5003(5) 0.2627(5) 0.029(2) Uani 1 1 d . . .
H100 H 0.6294 0.4899 0.2630 0.035 Uiso 1 1 calc R U .
C101 C 0.7746(6) 0.5583(6) 0.2561(5) 0.032(2) Uani 1 1 d . . .
C102 C 0.7688(8) 0.6323(6) 0.2950(6) 0.049(3) Uani 1 1 d . . .
H10A H 0.8057 0.6658 0.2677 0.073 Uiso 1 1 calc R U .
H10B H 0.7883 0.6188 0.3399 0.073 Uiso 1 1 calc R U .
H10C H 0.7087 0.6597 0.3025 0.073 Uiso 1 1 calc R U .
C103 C 0.8654(6) -0.0139(6) 0.2583(5) 0.029(2) Uani 1 1 d . . .
C104 C 0.9020(12) -0.0963(7) 0.2412(8) 0.078(5) Uani 1 1 d . . .
H10D H 0.8580 -0.1286 0.2569 0.117 Uiso 1 1 calc R U .
H10E H 0.9524 -0.1144 0.2646 0.117 Uiso 1 1 calc R U .
H10F H 0.9197 -0.1000 0.1910 0.117 Uiso 1 1 calc R U .
C105 C 0.7514(7) 0.2476(6) 0.7074(6) 0.044(3) Uani 1 1 d . . .
H105 H 0.7212 0.2468 0.6696 0.053 Uiso 1 1 calc R U .
C106 C 0.7085(6) 0.2446(6) 0.7747(7) 0.043(3) Uani 1 1 d . . .
H106 H 0.6487 0.2414 0.7832 0.051 Uiso 1 1 calc R U .
C107 C 0.7525(8) 0.2462(7) 0.8298(6) 0.051(3) Uani 1 1 d . . .
H107 H 0.7229 0.2445 0.8760 0.061 Uiso 1 1 calc R U .
C108 C 0.8391(7) 0.2504(6) 0.8176(6) 0.036(2) Uani 1 1 d . . .
H108 H 0.8692 0.2518 0.8554 0.043 Uiso 1 1 calc R U .
C109 C 0.8826(6) 0.2524(6) 0.7502(6) 0.033(2) Uani 1 1 d . . .
H109 H 0.9427 0.2543 0.7420 0.040 Uiso 1 1 calc R U .
C110 C 0.8392(7) 0.2518(7) 0.6952(6) 0.045(3) Uani 1 1 d . . .
H110 H 0.8689 0.2543 0.6490 0.054 Uiso 1 1 calc R U .
C111 C 0.4892(8) 0.1415(7) 0.7839(6) 0.048(3) Uani 1 1 d . . .
H111 H 0.5506 0.1285 0.7774 0.058 Uiso 1 1 calc R U .
C112 C 0.4404(9) 0.0876(7) 0.7715(6) 0.048(3) Uani 1 1 d . . .
H112 H 0.4683 0.0381 0.7553 0.057 Uiso 1 1 calc R U .
C113 C 0.3510(8) 0.1061(8) 0.7829(7) 0.052(3) Uani 1 1 d . . .
H113 H 0.3171 0.0697 0.7742 0.062 Uiso 1 1 calc R U .
C114 C 0.3125(9) 0.1773(9) 0.8066(7) 0.058(3) Uani 1 1 d . . .
H114 H 0.2512 0.1891 0.8166 0.070 Uiso 1 1 calc R U .
C115 C 0.3601(8) 0.2330(8) 0.8165(6) 0.052(3) Uani 1 1 d . . .
H115 H 0.3318 0.2833 0.8307 0.063 Uiso 1 1 calc R U .
C116 C 0.4477(8) 0.2148(7) 0.8057(6) 0.044(3) Uani 1 1 d . . .
H116 H 0.4811 0.2522 0.8131 0.053 Uiso 1 1 calc R U .
C117 C 0.5252(7) 1.0089(6) 0.9299(5) 0.035(2) Uani 1 1 d . . .
H117 H 0.5427 1.0148 0.8814 0.041 Uiso 1 1 calc R U .
C118 C 0.5848(6) 0.9748(6) 0.9713(5) 0.034(2) Uani 1 1 d . . .
H118 H 0.6433 0.9578 0.9511 0.041 Uiso 1 1 calc R U .
C119 C 0.5602(6) 0.9654(5) 1.0413(5) 0.031(2) Uani 1 1 d . . .
H119 H 0.6012 0.9415 1.0698 0.038 Uiso 1 1 calc R U .
O1 O 0.7683(4) 0.4984(4) 0.2925(4) 0.0330(15) Uani 1 1 d . . .
O2 O 0.7842(5) 0.5642(4) 0.1919(4) 0.048(2) Uani 1 1 d . . .
O3 O 0.9087(6) 0.0236(6) 0.2808(8) 0.116(6) Uani 1 1 d . . .
O4 O 0.7947(5) 0.0154(7) 0.2448(5) 0.079(3) Uani 1 1 d . . .
P7 P 0.91616(13) 0.17181(13) 0.43249(12) 0.0208(4) Uani 1 1 d . . .
P8 P 1.05406(12) 0.17338(12) 0.30121(11) 0.0166(4) Uani 1 1 d . . .
P9 P 1.00403(13) 0.36100(12) 0.15361(11) 0.0161(4) Uani 1 1 d . . .
P10 P 0.58683(13) 0.18562(13) 0.23248(12) 0.0206(4) Uani 1 1 d . . .
P11 P 0.86614(13) 0.35711(12) 0.06219(11) 0.0160(4) Uani 1 1 d . . .
P12 P 0.72457(14) 0.17250(12) 0.10118(12) 0.0193(4) Uani 1 1 d . . .
P13 P 0.70867(13) 0.35588(12) 0.45083(11) 0.0165(4) Uani 1 1 d . . .
P15 P 0.56948(13) 0.37514(12) 0.35661(11) 0.0177(4) Uani 1 1 d . . .

loop_
_atom_site_aniso_label
_atom_site_aniso_U_11
_atom_site_aniso_U_22
_atom_site_aniso_U_33
_atom_site_aniso_U_23
_atom_site_aniso_U_13
_atom_site_aniso_U_12
Ag1 0.0203(3) 0.0185(3) 0.0153(3) 0.0009(2) -0.0082(2) -0.0070(2)
Ag2 0.0160(3) 0.0191(3) 0.0152(3) 0.0004(2) -0.0058(2) -0.0029(2)
Ag3 0.0167(3) 0.0149(3) 0.0145(3) 0.0002(2) -0.0055(2) -0.0014(2)
Ag4 0.0154(3) 0.0177(3) 0.0194(3) -0.0004(2) -0.0055(2) -0.0027(2)
Ag5 0.0210(3) 0.0155(3) 0.0232(3) -0.0012(2) -0.0112(2) -0.0017(2)
Ag6 0.0177(3) 0.0155(3) 0.0165(3) 0.0007(2) -0.0048(2) -0.0038(2)
C1 0.031(5) 0.065(8) 0.065(8) 0.051(7) 0.004(5) 0.014(5)
C7 0.020(4) 0.065(8) 0.024(5) -0.012(5) -0.006(4) 0.010(4)
C8 0.052(7) 0.122(13) 0.032(7) -0.016(8) -0.020(6) 0.046(8)
C9 0.060(9) 0.21(2) 0.040(8) -0.051(12) -0.039(7) 0.053(12)
C10 0.037(7) 0.25(3) 0.075(12) -0.107(16) -0.035(7) 0.020(11)
C11 0.029(6) 0.127(14) 0.060(9) -0.055(9) -0.004(6) -0.021(7)
C12 0.018(4) 0.069(8) 0.041(6) -0.023(6) -0.004(4) -0.004(5)
C13 0.017(3) 0.013(4) 0.026(4) 0.008(3) -0.012(3) -0.004(3)
C14 0.023(4) 0.019(4) 0.026(5) -0.005(4) -0.009(3) 0.001(3)
C15 0.023(5) 0.065(8) 0.112(12) -0.064(9) -0.010(6) -0.003(5)
C16 0.027(6) 0.059(8) 0.134(14) -0.064(9) -0.001(7) -0.009(5)
C17 0.020(4) 0.034(5) 0.048(6) -0.014(5) -0.002(4) 0.002(4)
C18 0.024(4) 0.037(6) 0.045(6) -0.012(5) 0.015(4) -0.008(4)
C19 0.036(5) 0.025(5) 0.046(6) -0.008(4) 0.013(5) -0.014(4)
C20 0.016(3) 0.017(4) 0.016(4) -0.002(3) -0.002(3) 0.003(3)
C21 0.037(5) 0.027(5) 0.055(7) 0.019(5) -0.032(5) -0.020(4)
C22 0.034(5) 0.046(6) 0.082(9) 0.038(6) -0.048(6) -0.027(5)
C23 0.034(5) 0.030(5) 0.044(6) -0.006(4) -0.015(4) -0.020(4)
C24 0.076(8) 0.084(9) 0.020(5) 0.007(5) -0.022(5) -0.067(8)
C25 0.075(8) 0.024(5) 0.032(6) 0.011(4) -0.033(5) -0.024(5)
C26 0.025(4) 0.018(4) 0.020(4) 0.014(3) -0.015(3) -0.012(3)
C27 0.028(4) 0.031(5) 0.020(4) 0.007(4) -0.013(3) -0.011(4)
C28 0.033(5) 0.038(6) 0.038(6) 0.009(5) -0.021(4) -0.023(4)
C29 0.056(6) 0.034(6) 0.036(6) 0.010(5) -0.028(5) -0.027(5)
C30 0.056(6) 0.026(5) 0.027(5) -0.007(4) -0.008(5) -0.008(4)
C31 0.034(5) 0.029(5) 0.027(5) -0.004(4) -0.005(4) -0.012(4)
C32 0.014(3) 0.035(5) 0.014(4) -0.001(3) -0.007(3) -0.006(3)
C33 0.017(4) 0.040(5) 0.013(4) -0.007(4) -0.004(3) 0.002(3)
C34 0.024(4) 0.043(6) 0.027(5) -0.010(4) -0.023(4) 0.010(4)
C35 0.025(4) 0.055(7) 0.023(5) -0.009(5) -0.006(4) 0.003(4)
C36 0.021(4) 0.056(7) 0.018(5) 0.000(4) -0.001(3) -0.010(4)
C37 0.017(4) 0.035(5) 0.028(5) -0.004(4) -0.008(3) 0.001(3)
C38 0.021(4) 0.021(4) 0.014(4) 0.003(3) -0.003(3) -0.011(3)
C39 0.017(4) 0.020(4) 0.023(4) -0.002(3) -0.009(3) -0.002(3)
C40 0.048(6) 0.027(5) 0.023(5) 0.012(4) -0.011(4) -0.002(4)
C41 0.053(6) 0.027(5) 0.044(7) -0.014(5) -0.023(5) 0.021(5)
C42 0.029(5) 0.056(7) 0.019(5) -0.011(5) -0.004(4) 0.006(4)
C43 0.024(4) 0.044(6) 0.028(5) -0.005(4) -0.007(4) -0.003(4)
C44 0.027(4) 0.029(5) 0.018(4) -0.002(4) -0.006(3) -0.004(4)
C45 0.024(4) 0.031(5) 0.017(4) 0.007(4) -0.004(3) -0.006(4)
C46 0.039(5) 0.029(5) 0.043(6) -0.002(5) -0.021(5) 0.008(4)
C47 0.040(6) 0.048(7) 0.055(8) 0.000(6) -0.012(5) 0.018(5)
C48 0.025(5) 0.061(8) 0.043(7) 0.028(6) -0.013(4) 0.002(5)
C49 0.021(4) 0.072(8) 0.028(5) 0.017(5) -0.010(4) -0.011(5)
C50 0.025(4) 0.040(6) 0.029(5) -0.002(4) -0.008(4) -0.005(4)
C51 0.024(4) 0.025(5) 0.027(5) 0.006(4) -0.008(3) -0.013(3)
C52 0.033(5) 0.030(5) 0.034(5) 0.006(4) -0.011(4) -0.010(4)
C53 0.059(7) 0.051(7) 0.033(6) 0.021(5) -0.017(5) -0.022(6)
C54 0.056(8) 0.080(10) 0.067(9) 0.034(8) -0.011(7) -0.043(7)
C55 0.038(8) 0.17(2) 0.144(18) 0.101(16) -0.017(9) -0.037(10)
C56 0.026(6) 0.090(11) 0.118(13) 0.072(10) -0.024(7) -0.023(6)
C57 0.021(4) 0.028(5) 0.028(5) 0.003(4) -0.016(3) -0.009(3)
C58 0.025(5) 0.029(5) 0.072(8) -0.014(5) -0.027(5) 0.000(4)
C59 0.028(5) 0.048(7) 0.060(8) -0.013(6) -0.027(5) -0.002(4)
C60 0.029(5) 0.045(6) 0.030(5) 0.001(5) -0.017(4) 0.003(4)
C61 0.030(5) 0.073(8) 0.023(5) 0.000(5) -0.012(4) 0.012(5)
C62 0.046(6) 0.035(6) 0.028(5) -0.011(4) -0.016(4) 0.001(4)
C63 0.026(4) 0.018(4) 0.020(4) 0.004(3) -0.013(3) -0.009(3)
C64 0.030(5) 0.028(5) 0.033(5) -0.014(4) -0.019(4) 0.002(4)
C65 0.066(7) 0.031(6) 0.040(6) -0.007(5) -0.029(6) 0.015(5)
C66 0.102(11) 0.032(7) 0.062(9) -0.019(6) -0.043(8) 0.023(7)
C67 0.061(8) 0.077(11) 0.059(9) -0.035(8) -0.008(7) 0.008(8)
C68 0.089(11) 0.068(10) 0.063(10) -0.035(8) 0.020(8) -0.027(9)
C69 0.054(7) 0.038(6) 0.049(7) -0.022(5) 0.018(6) -0.011(5)
C70 0.031(4) 0.021(4) 0.019(4) 0.004(3) -0.014(3) -0.007(3)
C71 0.037(5) 0.029(5) 0.034(5) 0.007(4) -0.021(4) -0.013(4)
C72 0.031(5) 0.041(6) 0.041(6) 0.006(5) -0.023(4) -0.008(4)
C73 0.031(5) 0.047(6) 0.031(5) 0.016(5) -0.014(4) -0.005(4)
C74 0.023(4) 0.029(5) 0.041(6) 0.008(4) -0.006(4) -0.002(4)
C75 0.017(4) 0.028(5) 0.036(5) 0.000(4) -0.008(4) -0.008(3)
C76 0.019(4) 0.021(4) 0.024(4) -0.009(3) -0.008(3) 0.000(3)
C77 0.035(5) 0.035(5) 0.030(5) -0.011(4) -0.002(4) -0.014(4)
C78 0.045(6) 0.040(6) 0.043(6) -0.012(5) -0.005(5) -0.031(5)
C79 0.036(5) 0.052(7) 0.046(7) -0.022(5) -0.012(5) -0.017(5)
C80 0.034(5) 0.054(7) 0.029(5) -0.015(5) -0.007(4) -0.016(5)
C81 0.033(5) 0.036(5) 0.026(5) -0.002(4) -0.014(4) -0.007(4)
C82 0.022(4) 0.024(4) 0.019(4) 0.003(3) -0.005(3) -0.005(3)
C83 0.028(4) 0.022(4) 0.028(5) 0.009(4) -0.013(4) -0.007(3)
C84 0.038(5) 0.047(6) 0.031(6) 0.015(5) -0.014(4) -0.014(5)
C85 0.041(6) 0.065(8) 0.031(6) 0.022(5) -0.013(5) -0.026(6)
C86 0.029(5) 0.059(7) 0.022(5) 0.006(5) -0.003(4) -0.008(5)
C87 0.026(4) 0.032(5) 0.020(4) 0.000(4) -0.008(3) -0.008(4)
C88 0.018(3) 0.013(4) 0.015(4) -0.001(3) 0.001(3) -0.003(3)
C89 0.020(4) 0.027(5) 0.019(4) 0.009(4) -0.008(3) -0.005(3)
C90 0.021(4) 0.035(5) 0.016(4) -0.005(4) -0.005(3) -0.005(3)
C91 0.016(4) 0.044(6) 0.028(5) -0.002(4) 0.001(3) -0.007(4)
C92 0.018(4) 0.055(7) 0.021(5) 0.006(4) -0.001(3) -0.011(4)
C93 0.023(4) 0.031(5) 0.038(6) 0.006(4) -0.013(4) -0.003(4)
C94 0.023(4) 0.038(5) 0.028(5) -0.001(4) -0.003(4) -0.009(4)
C95 0.022(4) 0.020(4) 0.022(4) -0.003(3) -0.007(3) 0.007(3)
C96 0.024(4) 0.029(5) 0.026(5) -0.008(4) -0.010(3) 0.000(3)
C97 0.026(4) 0.032(5) 0.032(5) -0.010(4) -0.016(4) 0.005(4)
C98 0.041(5) 0.034(5) 0.026(5) -0.003(4) -0.017(4) 0.007(4)
C99 0.035(5) 0.029(5) 0.042(6) 0.009(4) -0.009(4) -0.009(4)
C100 0.024(4) 0.025(5) 0.035(5) -0.003(4) -0.005(4) 0.005(4)
C101 0.026(4) 0.037(6) 0.029(5) 0.007(4) -0.003(4) -0.002(4)
C102 0.066(8) 0.030(6) 0.050(7) -0.003(5) 0.003(6) -0.018(5)
C103 0.027(4) 0.038(5) 0.029(5) 0.007(4) -0.014(4) -0.015(4)
C104 0.133(15) 0.035(7) 0.057(9) -0.013(7) 0.008(9) -0.009(8)
C105 0.044(6) 0.038(6) 0.055(8) 0.005(5) -0.030(5) -0.002(5)
C106 0.024(5) 0.030(5) 0.073(9) -0.014(5) -0.002(5) -0.002(4)
C107 0.056(7) 0.051(7) 0.044(7) -0.017(6) 0.012(6) -0.018(6)
C108 0.040(5) 0.032(5) 0.038(6) -0.004(5) -0.008(4) -0.009(4)
C109 0.024(4) 0.027(5) 0.048(6) 0.001(4) -0.004(4) -0.004(4)
C110 0.040(6) 0.055(7) 0.039(6) 0.002(5) -0.004(5) -0.007(5)
C111 0.059(7) 0.053(7) 0.035(6) 0.018(5) -0.019(5) -0.015(6)
C112 0.071(8) 0.035(6) 0.039(7) 0.008(5) -0.015(6) -0.010(6)
C113 0.060(8) 0.050(8) 0.052(8) 0.006(6) -0.014(6) -0.025(6)
C114 0.051(7) 0.076(10) 0.055(8) -0.001(7) -0.012(6) -0.025(7)
C115 0.060(8) 0.064(8) 0.036(7) -0.011(6) 0.001(6) -0.023(7)
C116 0.062(7) 0.046(7) 0.030(6) -0.003(5) -0.009(5) -0.023(6)
C117 0.044(6) 0.029(5) 0.027(5) -0.009(4) 0.004(4) -0.002(4)
C118 0.034(5) 0.024(5) 0.038(6) 0.003(4) -0.002(4) 0.007(4)
C119 0.038(5) 0.023(5) 0.032(5) -0.005(4) -0.007(4) 0.003(4)
O1 0.029(3) 0.022(3) 0.047(4) 0.002(3) -0.007(3) -0.005(3)
O2 0.065(5) 0.038(4) 0.039(5) -0.005(4) -0.007(4) -0.009(4)
O3 0.035(5) 0.074(7) 0.251(17) -0.101(9) -0.027(7) -0.001(5)
O4 0.038(5) 0.130(10) 0.069(7) -0.040(7) -0.026(4) 0.013(5)
P7 0.0159(9) 0.0259(11) 0.0197(11) 0.0077(9) -0.0042(8) -0.0027(8)
P8 0.0152(9) 0.0179(10) 0.0172(10) -0.0025(8) -0.0073(7) 0.0005(7)
P9 0.0165(9) 0.0186(10) 0.0144(10) 0.0006(8) -0.0053(7) -0.0045(7)
P10 0.0193(10) 0.0213(11) 0.0242(12) 0.0046(9) -0.0096(8) -0.0079(8)
P11 0.0187(9) 0.0173(10) 0.0135(10) 0.0018(8) -0.0066(7) -0.0042(8)
P12 0.0228(10) 0.0165(10) 0.0223(11) -0.0003(9) -0.0100(8) -0.0073(8)
P13 0.0174(9) 0.0170(10) 0.0160(10) -0.0012(8) -0.0057(7) -0.0023(7)
P15 0.0150(9) 0.0194(10) 0.0184(11) -0.0016(8) -0.0048(8) -0.0005(7)

loop_
_atom_type_symbol
_atom_type_description
_atom_type_scat_dispersion_real
_atom_type_scat_dispersion_imag
_atom_type_scat_source
C C 0.0033 0.0016 'International Tables Vol C Tables 4.2.6.8 and 6.1.1.4'
P P 0.1023 0.0942 'International Tables Vol C Tables 4.2.6.8 and 6.1.1.4'
Ag Ag -0.8971 1.1015 'International Tables Vol C Tables 4.2.6.8 and 6.1.1.4'
O O 0.0106 0.0060 'International Tables Vol C Tables 4.2.6.8 and 6.1.1.4'
H H 0.0000 0.0000 'International Tables Vol C Tables 4.2.6.8 and 6.1.1.4'

loop_
_geom_angle_atom_site_label_1
_geom_angle_atom_site_label_2
_geom_angle_atom_site_label_3
_geom_angle
_geom_angle_site_symmetry_1
_geom_angle_site_symmetry_3
P11 Ag1 P12 115.62(7) . .
P11 Ag1 Ag5 148.85(5) . .
P12 Ag1 Ag5 88.79(6) . .
P11 Ag1 Ag6 88.62(5) . .
P12 Ag1 Ag6 143.00(6) . .
Ag5 Ag1 Ag6 81.28(3) . .
P11 Ag1 Ag2 91.86(5) . .
P12 Ag1 Ag2 141.07(6) . .
Ag5 Ag1 Ag2 57.90(2) . .
Ag6 Ag1 Ag2 57.60(2) . .
P11 Ag1 Ag4 136.18(6) . .
P12 Ag1 Ag4 88.44(6) . .
Ag5 Ag1 Ag4 58.10(2) . .
Ag6 Ag1 Ag4 56.11(2) . .
Ag2 Ag1 Ag4 89.60(3) . .
P8 Ag2 P9 116.15(7) . .
P8 Ag2 Ag6 143.96(5) . .
P9 Ag2 Ag6 84.64(5) . .
P8 Ag2 Ag5 92.59(5) . .
P9 Ag2 Ag5 145.72(5) . .
Ag6 Ag2 Ag5 81.71(3) . .
P8 Ag2 Ag1 143.86(5) . .
P9 Ag2 Ag1 88.31(5) . .
Ag6 Ag2 Ag1 58.48(2) . .
Ag5 Ag2 Ag1 57.81(2) . .
P8 Ag2 Ag3 88.81(5) . .
P9 Ag2 Ag3 135.57(5) . .
Ag6 Ag2 Ag3 58.07(2) . .
Ag5 Ag2 Ag3 57.66(2) . .
Ag1 Ag2 Ag3 91.06(3) . .
P7 Ag3 P13 112.45(8) . .
P7 Ag3 Ag5 91.46(6) . .
P13 Ag3 Ag5 143.93(5) . .
P7 Ag3 Ag6 147.17(5) . .
P13 Ag3 Ag6 90.57(5) . .
Ag5 Ag3 Ag6 81.43(3) . .
P7 Ag3 Ag2 91.61(5) . .
P13 Ag3 Ag2 142.11(5) . .
Ag5 Ag3 Ag2 57.69(2) . .
Ag6 Ag3 Ag2 57.52(2) . .
P7 Ag3 Ag4 142.54(6) . .
P13 Ag3 Ag4 88.01(5) . .
Ag5 Ag3 Ag4 58.29(2) . .
Ag6 Ag3 Ag4 56.40(2) . .
Ag2 Ag3 Ag4 89.64(3) . .
P10 Ag4 P15 113.47(7) . .
P10 Ag4 Ag6 146.80(6) . .
P15 Ag4 Ag6 87.41(5) . .
P10 Ag4 Ag5 91.30(6) . .
P15 Ag4 Ag5 147.40(5) . .
Ag6 Ag4 Ag5 81.72(3) . .
P10 Ag4 Ag3 140.77(6) . .
P15 Ag4 Ag3 91.18(5) . .
Ag6 Ag4 Ag3 58.19(2) . .
Ag5 Ag4 Ag3 57.05(2) . .
P10 Ag4 Ag1 90.85(6) . .
P15 Ag4 Ag1 138.17(6) . .
Ag6 Ag4 Ag1 58.20(2) . .
Ag5 Ag4 Ag1 56.81(2) . .
Ag3 Ag4 Ag1 89.65(3) . .
O3 Ag5 Ag1 134.9(4) . .
O3 Ag5 Ag3 117.5(3) . .
Ag1 Ag5 Ag3 99.20(3) . .
O3 Ag5 Ag2 107.4(2) . .
Ag1 Ag5 Ag2 64.30(2) . .
Ag3 Ag5 Ag2 64.64(2) . .
O3 Ag5 Ag4 153.4(3) . .
Ag1 Ag5 Ag4 65.09(2) . .
Ag3 Ag5 Ag4 64.65(2) . .
Ag2 Ag5 Ag4 97.39(3) . .
O1 Ag6 Ag4 126.27(16) . .
O1 Ag6 Ag2 128.10(16) . .
Ag4 Ag6 Ag2 99.19(3) . .
O1 Ag6 Ag3 109.69(18) . .
Ag4 Ag6 Ag3 65.41(2) . .
Ag2 Ag6 Ag3 64.41(2) . .
O1 Ag6 Ag1 152.24(18) . .
Ag4 Ag6 Ag1 65.69(2) . .
Ag2 Ag6 Ag1 63.92(2) . .
Ag3 Ag6 Ag1 98.07(3) . .
C6A C1 C2B 90.1(8) . .
C6A C1 C2A 119.5(7) . .
C2B C1 C2A 29.6(7) . .
C6A C1 C6B 26.7(7) . .
C2B C1 C6B 116.7(6) . .
C2A C1 C6B 146.2(8) . .
C6A C1 P7 133.9(8) . .
C2B C1 P7 135.0(8) . .
C2A C1 P7 105.5(8) . .
C6B C1 P7 107.9(7) . .
C3A C2A C1 119.2(7) . .
C4A C3A C2A 120.0(7) . .
C3A C4A C5A 120.3(7) . .
C4A C5A C6A 119.5(8) . .
C1 C6A C5A 121.0(8) . .
C1 C2B C3B 122.9(7) . .
C4B C3B C2B 120.1(7) . .
C5B C4B C3B 119.0(7) . .
C4B C5B C6B 120.9(7) . .
C5B C6B C1 120.3(7) . .
C8 C7 C12 119.0(11) . .
C8 C7 P7 121.5(11) . .
C12 C7 P7 119.4(8) . .
C9 C8 C7 119.5(17) . .
C10 C9 C8 121.7(16) . .
C9 C10 C11 119.8(13) . .
C10 C11 C12 120.4(16) . .
C11 C12 C7 119.5(12) . .
P7 C13 P8 114.0(4) . .
C19 C14 C15 118.5(9) . .
C19 C14 P8 121.7(7) . .
C15 C14 P8 119.8(7) . .
C16 C15 C14 121.1(10) . .
C17 C16 C15 119.6(11) . .
C18 C17 C16 119.6(9) . .
C17 C18 C19 120.9(9) . .
C14 C19 C18 120.2(9) . .
C21 C20 C25 118.0(8) . .
C21 C20 P8 123.1(6) . .
C25 C20 P8 118.8(7) . .
C20 C21 C22 120.5(8) . .
C23 C22 C21 119.0(9) . .
C22 C23 C24 122.8(8) . .
C25 C24 C23 115.4(10) . .
C20 C25 C24 123.4(10) . .
C31 C26 C27 119.6(8) . .
C31 C26 P9 115.9(6) . .
C27 C26 P9 124.5(7) . .
C28 C27 C26 119.1(9) . .
C29 C28 C27 121.2(9) . .
C28 C29 C30 120.1(9) . .
C31 C30 C29 120.2(10) . .
C30 C31 C26 119.9(9) . .
C33 C32 C37 119.1(8) . .
C33 C32 P9 117.2(6) . .
C37 C32 P9 123.6(7) . .
C32 C33 C34 121.2(9) . .
C35 C34 C33 119.0(9) . .
C36 C35 C34 120.3(9) . .
C35 C36 C37 121.3(9) . .
C36 C37 C32 118.9(9) . .
P9 C38 P11 112.2(4) . .
C40 C39 C44 119.5(8) . .
C40 C39 P11 120.1(7) . .
C44 C39 P11 120.3(6) . .
C39 C40 C41 120.2(9) . .
C42 C41 C40 120.1(9) . .
C41 C42 C43 121.3(9) . .
C44 C43 C42 117.8(9) . .
C43 C44 C39 120.9(9) . .
C46 C45 C50 117.9(8) . .
C46 C45 P11 121.5(7) . .
C50 C45 P11 120.4(7) . .
C45 C46 C47 119.3(10) . .
C46 C47 C48 122.0(11) . .
C49 C48 C47 118.6(9) . .
C48 C49 C50 121.7(10) . .
C49 C50 C45 120.5(10) . .
C52 C51 C56 119.3(9) . .
C52 C51 P10 118.5(6) . .
C56 C51 P10 122.0(8) . .
C51 C52 C53 120.7(9) . .
C54 C53 C52 120.3(11) . .
C53 C54 C55 118.1(11) . .
C54 C55 C56 123.4(13) . .
C55 C56 C51 118.1(12) . .
C62 C57 C58 118.4(8) . .
C62 C57 P10 118.5(7) . .
C58 C57 P10 122.9(7) . .
C57 C58 C59 120.2(9) . .
C60 C59 C58 120.0(10) . .
C59 C60 C61 122.3(9) . .
C62 C61 C60 113.6(10) . .
C57 C62 C61 125.3(10) . .
P10 C63 P12 113.2(4) . .
C65 C64 C69 116.9(10) . .
C65 C64 P12 124.8(8) . .
C69 C64 P12 118.3(8) . .
C64 C65 C66 119.8(12) . .
C67 C66 C65 120.9(13) . .
C68 C67 C66 120.4(13) . .
C67 C68 C69 120.4(14) . .
C68 C69 C64 121.6(12) . .
C71 C70 C75 119.3(8) . .
C71 C70 P12 121.9(7) . .
C75 C70 P12 118.7(6) . .
C70 C71 C72 120.4(9) . .
C73 C72 C71 119.9(9) . .
C72 C73 C74 120.2(9) . .
C75 C74 C73 120.1(9) . .
C74 C75 C70 120.1(9) . .
C81 C76 C77 118.4(8) . .
C81 C76 P13 124.7(7) . .
C77 C76 P13 116.8(7) . .
C76 C77 C78 120.2(9) . .
C79 C78 C77 120.1(10) . .
C78 C79 C80 119.6(9) . .
C81 C80 C79 120.9(10) . .
C76 C81 C80 120.8(9) . .
C87 C82 C83 118.6(8) . .
C87 C82 P13 124.6(7) . .
C83 C82 P13 116.7(7) . .
C84 C83 C82 119.4(9) . .
C85 C84 C83 120.7(10) . .
C84 C85 C86 121.1(10) . .
C85 C86 C87 118.5(10) . .
C86 C87 C82 121.6(9) . .
P15 C88 P13 111.6(4) . .
C94 C89 C90 119.7(8) . .
C94 C89 P15 118.5(7) . .
C90 C89 P15 121.7(7) . .
C91 C90 C89 119.4(9) . .
C92 C91 C90 120.6(9) . .
C91 C92 C93 119.8(8) . .
C94 C93 C92 119.4(9) . .
C89 C94 C93 120.9(9) . .
C96 C95 C100 118.8(8) . .
C96 C95 P15 124.4(7) . .
C100 C95 P15 116.5(6) . .
C95 C96 C97 120.4(9) . .
C98 C97 C96 120.8(8) . .
C97 C98 C99 120.1(9) . .
C100 C99 C98 119.5(9) . .
C95 C100 C99 120.5(8) . .
O1 C101 O2 126.7(10) . .
O1 C101 C102 116.1(9) . .
O2 C101 C102 117.2(9) . .
O3 C103 O4 120.6(12) . .
O3 C103 C104 119.2(11) . .
O4 C103 C104 120.0(11) . .
C110 C105 C106 119.8(10) . .
C107 C106 C105 120.1(10) . .
C108 C107 C106 120.0(11) . .
C109 C108 C107 120.1(10) . .
C108 C109 C110 120.3(9) . .
C105 C110 C109 119.7(11) . .
C116 C111 C112 119.6(12) . .
C113 C112 C111 120.0(12) . .
C114 C113 C112 118.9(12) . .
C113 C114 C115 122.0(13) . .
C116 C115 C114 119.0(13) . .
C115 C116 C111 120.5(11) . .
C119 C117 C118 120.4(9) 2_677 .
C119 C118 C117 120.3(9) . .
C118 C119 C117 119.2(9) . 2_677
C101 O1 Ag6 127.2(7) . .
C103 O3 Ag5 100.1(8) . .
C7 P7 C13 103.1(4) . .
C7 P7 C1 105.3(5) . .
C13 P7 C1 102.3(4) . .
C7 P7 Ag3 119.5(4) . .
C13 P7 Ag3 113.4(3) . .
C1 P7 Ag3 111.4(3) . .
C20 P8 C14 99.7(4) . .
C20 P8 C13 106.2(4) . .
C14 P8 C13 99.8(4) . .
C20 P8 Ag2 112.8(3) . .
C14 P8 Ag2 122.3(3) . .
C13 P8 Ag2 113.9(2) . .
C38 P9 C32 105.4(4) . .
C38 P9 C26 101.1(4) . .
C32 P9 C26 106.2(4) . .
C38 P9 Ag2 115.1(2) . .
C32 P9 Ag2 112.6(3) . .
C26 P9 Ag2 115.2(3) . .
C57 P10 C63 104.4(4) . .
C57 P10 C51 103.0(4) . .
C63 P10 C51 102.4(4) . .
C57 P10 Ag4 119.0(3) . .
C63 P10 Ag4 113.0(3) . .
C51 P10 Ag4 113.1(3) . .
C45 P11 C39 101.6(4) . .
C45 P11 C38 104.4(4) . .
C39 P11 C38 102.5(4) . .
C45 P11 Ag1 113.2(3) . .
C39 P11 Ag1 121.5(3) . .
C38 P11 Ag1 111.7(3) . .
C70 P12 C64 101.0(4) . .
C70 P12 C63 102.4(4) . .
C64 P12 C63 102.7(4) . .
C70 P12 Ag1 116.6(3) . .
C64 P12 Ag1 117.1(3) . .
C63 P12 Ag1 114.8(3) . .
C76 P13 C82 105.5(4) . .
C76 P13 C88 102.1(4) . .
C82 P13 C88 103.9(4) . .
C76 P13 Ag3 113.2(3) . .
C82 P13 Ag3 115.7(3) . .
C88 P13 Ag3 115.1(3) . .
C89 P15 C95 105.6(4) . .
C89 P15 C88 102.6(4) . .
C95 P15 C88 101.6(4) . .
C89 P15 Ag4 117.4(3) . .
C95 P15 Ag4 113.9(3) . .
C88 P15 Ag4 113.9(2) . .

loop_
_geom_bond_atom_site_label_1
_geom_bond_atom_site_label_2
_geom_bond_distance
_geom_bond_site_symmetry_2
Ag1 P11 2.506(2) .
Ag1 P12 2.507(2) .
Ag1 Ag5 2.8707(10) .
Ag1 Ag6 2.9012(9) .
Ag1 Ag2 3.0567(9) .
Ag1 Ag4 3.1110(10) .
Ag2 P8 2.526(2) .
Ag2 P9 2.528(2) .
Ag2 Ag6 2.8736(9) .
Ag2 Ag5 2.8736(9) .
Ag2 Ag3 3.0723(9) .
Ag3 P7 2.503(2) .
Ag3 P13 2.500(2) .
Ag3 Ag5 2.8725(10) .
Ag3 Ag6 2.8910(9) .
Ag3 Ag4 3.0936(9) .
Ag4 P10 2.484(2) .
Ag4 P15 2.528(2) .
Ag4 Ag6 2.8338(9) .
Ag4 Ag5 2.9122(9) .
Ag5 O3 2.485(11) .
Ag6 O1 2.309(7) .
C1 C6A 1.311(8) .
C1 C2B 1.329(8) .
C1 C2A 1.390(8) .
C1 C6B 1.400(8) .
C1 P7 1.903(8) .
C2A C3A 1.348(8) .
C3A C4A 1.345(8) .
C4A C5A 1.347(8) .
C5A C6A 1.353(8) .
C2B C3B 1.346(8) .
C3B C4B 1.351(8) .
C4B C5B 1.348(8) .
C5B C6B 1.344(8) .
C7 C8 1.417(15) .
C7 C12 1.383(16) .
C7 P7 1.821(10) .
C8 C9 1.39(2) .
C9 C10 1.34(3) .
C10 C11 1.39(3) .
C11 C12 1.401(15) .
C13 P7 1.842(8) .
C13 P8 1.847(8) .
C14 C19 1.369(12) .
C14 C15 1.385(14) .
C14 P8 1.849(8) .
C15 C16 1.374(15) .
C16 C17 1.395(14) .
C17 C18 1.340(14) .
C18 C19 1.403(13) .
C20 C21 1.400(12) .
C20 C25 1.384(12) .
C20 P8 1.822(8) .
C21 C22 1.415(13) .
C22 C23 1.349(13) .
C23 C24 1.423(15) .
C24 C25 1.408(13) .
C26 C31 1.400(13) .
C26 C27 1.402(11) .
C26 P9 1.851(8) .
C27 C28 1.387(13) .
C28 C29 1.373(15) .
C29 C30 1.381(14) .
C30 C31 1.388(13) .
C32 C33 1.376(12) .
C32 C37 1.414(12) .
C32 P9 1.828(8) .
C33 C34 1.411(12) .
C34 C35 1.377(14) .
C35 C36 1.375(15) .
C36 C37 1.394(12) .
C38 P9 1.850(8) .
C38 P11 1.843(8) .
C39 C40 1.368(12) .
C39 C44 1.404(12) .
C39 P11 1.836(9) .
C40 C41 1.399(14) .
C41 C42 1.368(16) .
C42 C43 1.401(15) .
C43 C44 1.398(12) .
C45 C46 1.393(13) .
C45 C50 1.412(13) .
C45 P11 1.818(9) .
C46 C47 1.392(14) .
C47 C48 1.391(17) .
C48 C49 1.339(16) .
C49 C50 1.389(13) .
C51 C52 1.391(13) .
C51 C56 1.391(13) .
C51 P10 1.837(9) .
C52 C53 1.391(13) .
C53 C54 1.371(16) .
C54 C55 1.38(2) .
C55 C56 1.377(18) .
C57 C62 1.370(13) .
C57 C58 1.386(12) .
C57 P10 1.833(8) .
C58 C59 1.404(13) .
C59 C60 1.363(15) .
C60 C61 1.450(15) .
C61 C62 1.404(13) .
C63 P10 1.836(9) .
C63 P12 1.854(8) .
C64 C65 1.408(14) .
C64 C69 1.385(15) .
C64 P12 1.808(9) .
C65 C66 1.402(16) .
C66 C67 1.35(2) .
C67 C68 1.35(2) .
C68 C69 1.388(16) .
C70 C71 1.385(12) .
C70 C75 1.401(12) .
C70 P12 1.832(8) .
C71 C72 1.403(12) .
C72 C73 1.374(15) .
C73 C74 1.395(15) .
C74 C75 1.389(12) .
C76 C81 1.391(12) .
C76 C77 1.391(13) .
C76 P13 1.820(8) .
C77 C78 1.412(13) .
C78 C79 1.372(15) .
C79 C80 1.375(15) .
C80 C81 1.382(13) .
C82 C87 1.383(12) .
C82 C83 1.413(12) .
C82 P13 1.837(8) .
C83 C84 1.379(13) .
C84 C85 1.364(16) .
C85 C86 1.388(16) .
C86 C87 1.381(13) .
C88 P15 1.849(8) .
C88 P13 1.861(8) .
C89 C94 1.387(13) .
C89 C90 1.407(12) .
C89 P15 1.831(8) .
C90 C91 1.392(12) .
C91 C92 1.380(14) .
C92 C93 1.413(14) .
C93 C94 1.381(13) .
C95 C96 1.387(11) .
C95 C100 1.405(13) .
C95 P15 1.845(8) .
C96 C97 1.421(13) .
C97 C98 1.356(14) .
C98 C99 1.408(13) .
C99 C100 1.410(13) .
C101 O1 1.243(11) .
C101 O2 1.241(12) .
C101 C102 1.529(15) .
C103 O3 1.188(12) .
C103 O4 1.212(12) .
C103 C104 1.494(16) .
C105 C110 1.392(15) .
C105 C106 1.383(16) .
C106 C107 1.385(17) .
C107 C108 1.373(15) .
C108 C109 1.387(14) .
C109 C110 1.373(15) .
C111 C116 1.393(17) .
C111 C112 1.387(16) .
C112 C113 1.382(17) .
C113 C114 1.361(18) .
C114 C115 1.387(17) .
C115 C116 1.356(17) .
C117 C119 1.386(13) 2_677
C117 C118 1.376(14) .
C118 C119 1.369(14) .
C119 C117 1.386(13) 2_677
